data_4069911
loop_
_publ_author_name
'Luo, Ding'
'Li, Yongxin'
'Tan, Kien-Wee'
'Leung, Pak-Hing'

_publ_section_title
;
 Stepwise Functionalization of Two Alkyne Moieties in a Dialkynylphosphine
 Complex Leading to the Formation of a Bifunctionalized Phosphine Complex
 Bearing a Stereogenic Center at Phosphorus
;
_journal_issue 21
_journal_name_full Organometallics
_journal_page_first 6266
_journal_paper_doi 10.1021/om900502a
_journal_volume 28
_journal_year 2009
_chemical_formula_sum 'C30 H28 Cl F6 P3 Ru'
_chemical_formula_weight 731.95
_chemical_melting_point ?
_chemical_name_systematic
;

 ?

;
_space_group_IT_number 14
_symmetry_cell_setting monoclinic
_symmetry_space_group_name_Hall '-P 2ybc'
_symmetry_space_group_name_H-M 'P 1 21/c 1'
_atom_sites_solution_hydrogens geom
_atom_sites_solution_primary direct
_atom_sites_solution_secondary difmap
_audit_creation_method SHELXL-97
_cell_angle_alpha 90.00
_cell_angle_beta 102.269(2)
_cell_angle_gamma 90.00
_cell_formula_units_Z 4
_cell_length_a 11.5490(6)
_cell_length_b 18.2762(10)
_cell_length_c 14.6245(8)
_cell_measurement_reflns_used 6788
_cell_measurement_temperature 173(2)
_cell_measurement_theta_max 30.43
_cell_measurement_theta_min 2.33
_cell_volume 3016.3(3)
_computing_cell_refinement 'Bruker SMART'
_computing_data_collection 'Bruker SMART'
_computing_data_reduction 'Bruker SAINT'
_computing_molecular_graphics 'Bruker SHELXTL'
_computing_publication_material 'Bruker SHELXTL'
_computing_structure_refinement 'SHELXL-97 (Sheldrick, 1997)'
_computing_structure_solution 'SHELXS-97 (Sheldrick, 1990)'
_diffrn_ambient_temperature 173(2)
_diffrn_measured_fraction_theta_full 0.997
_diffrn_measured_fraction_theta_max 0.997
_diffrn_measurement_device_type 'CCD area detector'
_diffrn_measurement_method 'phi and omega scans'
_diffrn_radiation_monochromator graphite
_diffrn_radiation_source 'fine-focus sealed tube'
_diffrn_radiation_type MoK\a
_diffrn_radiation_wavelength 0.71073
_diffrn_reflns_av_R_equivalents 0.0323
_diffrn_reflns_av_sigmaI/netI 0.0336
_diffrn_reflns_limit_h_max 16
_diffrn_reflns_limit_h_min -16
_diffrn_reflns_limit_k_max 26
_diffrn_reflns_limit_k_min -19
_diffrn_reflns_limit_l_max 16
_diffrn_reflns_limit_l_min -20
_diffrn_reflns_number 39932
_diffrn_reflns_theta_full 30.44
_diffrn_reflns_theta_max 30.44
_diffrn_reflns_theta_min 2.12
_exptl_absorpt_coefficient_mu 0.825
_exptl_absorpt_correction_T_max 0.8203
_exptl_absorpt_correction_T_min 0.8203
_exptl_absorpt_correction_type multi-scan
_exptl_crystal_colour yellow
_exptl_crystal_density_diffrn 1.612
_exptl_crystal_density_method 'not measured'
_exptl_crystal_description fragment
_exptl_crystal_F_000 1472
_exptl_crystal_size_max 0.25
_exptl_crystal_size_mid 0.25
_exptl_crystal_size_min 0.25
_refine_diff_density_max 0.899
_refine_diff_density_min -0.489
_refine_diff_density_rms 0.081
_refine_ls_extinction_method none
_refine_ls_goodness_of_fit_ref 1.062
_refine_ls_hydrogen_treatment constr
_refine_ls_matrix_type full
_refine_ls_number_parameters 372
_refine_ls_number_reflns 9127
_refine_ls_number_restraints 0
_refine_ls_restrained_S_all 1.062
_refine_ls_R_factor_all 0.0403
_refine_ls_R_factor_gt 0.0318
_refine_ls_shift/su_max 0.001
_refine_ls_shift/su_mean 0.000
_refine_ls_structure_factor_coef Fsqd
_refine_ls_weighting_details 'calc w=1/[\s^2^(Fo^2^)+(0.0302P)^2^+2.2608P] where P=(Fo^2^+2Fc^2^)/3'
_refine_ls_weighting_scheme calc
_refine_ls_wR_factor_gt 0.0736
_refine_ls_wR_factor_ref 0.0775
_reflns_number_gt 7791
_reflns_number_total 9127
_reflns_threshold_expression >2sigma(I)
_cod_data_source_file om900502a_si_001.cif
_cod_data_source_block leung211
_cod_depositor_comments
;
The following automatic conversions were performed:

'_chemical_melting_point' value 'not measured' was changed to '?' -
the value is undefined or not given.

'_symmetry_cell_setting' value
'Monoclinic' changed to 'monoclinic' according to
/home/saulius/struct/CIF-dictionaries/cif_core.dic dictionary named
'cif_core.dic' version 2.4.2 from 2011-04-26.

Automatic conversion script
Id: cif_fix_values 1715 2011-07-08 13:25:40Z adriana 
;
_cod_original_sg_symbol_H-M P2(1)/c
_cod_database_code 4069911

loop_
_symmetry_equiv_pos_as_xyz
'x, y, z'
'-x, y+1/2, -z+1/2'
'-x, -y, -z'
'x, -y-1/2, z-1/2'

loop_
_atom_site_label
_atom_site_type_symbol
_atom_site_fract_x
_atom_site_fract_y
_atom_site_fract_z
_atom_site_U_iso_or_equiv
_atom_site_adp_type
_atom_site_occupancy
_atom_site_symmetry_multiplicity
_atom_site_calc_flag
_atom_site_refinement_flags
Ru1 Ru 0.480577(12) 0.211999(8) 0.424882(10) 0.01558(4) Uani 1 1 d .
Cl1 Cl 0.51310(4) 0.16297(3) 0.28016(3) 0.02379(10) Uani 1 1 d .
P1 P 0.37878(4) 0.30841(3) 0.34085(3) 0.01762(9) Uani 1 1 d .
P2 P 0.64146(4) 0.28277(3) 0.41545(3) 0.01763(10) Uani 1 1 d .
C1 C 0.3692(2) 0.21701(13) 0.53047(16) 0.0348(5) Uani 1 1 d .
H1 H 0.3152 0.2598 0.5307 0.042 Uiso 1 1 calc R
C2 C 0.4890(2) 0.22263(13) 0.57685(14) 0.0317(5) Uani 1 1 d .
H2 H 0.5192 0.2688 0.6103 0.038 Uiso 1 1 calc R
C3 C 0.56935(19) 0.16620(13) 0.56522(14) 0.0312(5) Uani 1 1 d .
H3 H 0.6563 0.1738 0.5887 0.037 Uiso 1 1 calc R
C4 C 0.5301(2) 0.10736(12) 0.50615(15) 0.0303(5) Uani 1 1 d .
H4 H 0.5895 0.0736 0.4878 0.036 Uiso 1 1 calc R
C5 C 0.4094(2) 0.10236(13) 0.45972(15) 0.0328(5) Uani 1 1 d .
H5 H 0.3854 0.0653 0.4089 0.039 Uiso 1 1 calc R
C6 C 0.32808(18) 0.15540(14) 0.47342(15) 0.0334(5) Uani 1 1 d .
H6 H 0.2469 0.1560 0.4325 0.040 Uiso 1 1 calc R
C7 C 0.25792(16) 0.28610(11) 0.24249(13) 0.0212(4) Uani 1 1 d .
C8 C 0.22773(17) 0.21334(11) 0.22255(14) 0.0240(4) Uani 1 1 d .
H8 H 0.2712 0.1756 0.2592 0.029 Uiso 1 1 calc R
C9 C 0.13351(18) 0.19549(13) 0.14864(15) 0.0303(5) Uani 1 1 d .
H9 H 0.1123 0.1457 0.1359 0.036 Uiso 1 1 calc R
C10 C 0.07140(18) 0.25033(14) 0.09415(15) 0.0334(5) Uani 1 1 d .
H10 H 0.0091 0.2381 0.0428 0.040 Uiso 1 1 calc R
C11 C 0.09981(18) 0.32305(14) 0.11429(15) 0.0316(5) Uani 1 1 d .
H11 H 0.0563 0.3606 0.0771 0.038 Uiso 1 1 calc R
C12 C 0.19146(17) 0.34125(12) 0.18841(14) 0.0259(4) Uani 1 1 d .
H12 H 0.2094 0.3912 0.2027 0.031 Uiso 1 1 calc R
C13 C 0.31375(17) 0.37215(11) 0.41279(13) 0.0221(4) Uani 1 1 d .
C14 C 0.19233(18) 0.38154(12) 0.40367(15) 0.0287(4) Uani 1 1 d .
H14 H 0.1387 0.3559 0.3562 0.034 Uiso 1 1 calc R
C15 C 0.1487(2) 0.42833(14) 0.46359(17) 0.0360(5) Uani 1 1 d .
H15 H 0.0656 0.4350 0.4561 0.043 Uiso 1 1 calc R
C16 C 0.2256(2) 0.46494(14) 0.53367(17) 0.0383(5) Uani 1 1 d .
H16 H 0.1955 0.4964 0.5748 0.046 Uiso 1 1 calc R
C17 C 0.3467(2) 0.45582(14) 0.54408(17) 0.0382(5) Uani 1 1 d .
H17 H 0.3996 0.4809 0.5925 0.046 Uiso 1 1 calc R
C18 C 0.39104(19) 0.40999(13) 0.48383(15) 0.0305(5) Uani 1 1 d .
H18 H 0.4742 0.4043 0.4909 0.037 Uiso 1 1 calc R
C19 C 0.44211(18) 0.43250(12) 0.23362(14) 0.0272(4) Uani 1 1 d .
H19A H 0.5107 0.4615 0.2257 0.041 Uiso 1 1 calc R
H19B H 0.3890 0.4631 0.2614 0.041 Uiso 1 1 calc R
H19C H 0.3997 0.4145 0.1725 0.041 Uiso 1 1 calc R
C20 C 0.48354(17) 0.36854(11) 0.29703(13) 0.0209(4) Uani 1 1 d .
C21 C 0.59837(17) 0.35567(11) 0.33181(13) 0.0218(4) Uani 1 1 d .
H21 H 0.6571 0.3848 0.3126 0.026 Uiso 1 1 calc R
C22 C 0.70105(17) 0.33191(11) 0.51793(14) 0.0235(4) Uani 1 1 d .
C23 C 0.73291(18) 0.36849(12) 0.58653(15) 0.0277(4) Uani 1 1 d .
C24 C 0.7684(3) 0.41518(15) 0.66899(16) 0.0433(6) Uani 1 1 d .
H24A H 0.7442 0.4657 0.6526 0.065 Uiso 1 1 calc R
H24B H 0.8546 0.4131 0.6909 0.065 Uiso 1 1 calc R
H24C H 0.7300 0.3980 0.7187 0.065 Uiso 1 1 calc R
C25 C 0.76997(16) 0.23842(11) 0.38649(13) 0.0213(4) Uani 1 1 d .
C26 C 0.8361(2) 0.27308(13) 0.33006(17) 0.0335(5) Uani 1 1 d .
H26 H 0.8129 0.3199 0.3044 0.040 Uiso 1 1 calc R
C27 C 0.9364(2) 0.23899(15) 0.31111(19) 0.0409(6) Uani 1 1 d .
H27 H 0.9817 0.2628 0.2728 0.049 Uiso 1 1 calc R
C28 C 0.97005(19) 0.17122(14) 0.34749(17) 0.0356(5) Uani 1 1 d .
H28 H 1.0383 0.1483 0.3340 0.043 Uiso 1 1 calc R
C29 C 0.90487(18) 0.13609(13) 0.40378(15) 0.0304(5) Uani 1 1 d .
H29 H 0.9285 0.0892 0.4289 0.036 Uiso 1 1 calc R
C30 C 0.80486(18) 0.16952(12) 0.42347(14) 0.0261(4) Uani 1 1 d .
H30 H 0.7602 0.1455 0.4621 0.031 Uiso 1 1 calc R
P3 P 0.85459(5) 0.02970(3) 0.68373(4) 0.02853(12) Uani 1 1 d .
F1 F 0.88985(18) 0.05091(11) 0.79105(11) 0.0654(5) Uani 1 1 d .
F2 F 0.98883(14) 0.01958(10) 0.67800(17) 0.0720(6) Uani 1 1 d .
F3 F 0.8126(2) 0.01065(12) 0.57511(13) 0.0772(6) Uani 1 1 d .
F4 F 0.71723(13) 0.04008(9) 0.68845(13) 0.0517(4) Uani 1 1 d .
F5 F 0.84202(16) -0.05405(8) 0.70772(15) 0.0639(5) Uani 1 1 d .
F6 F 0.85947(14) 0.11402(8) 0.65676(11) 0.0466(4) Uani 1 1 d .

loop_
_atom_site_aniso_label
_atom_site_aniso_U_11
_atom_site_aniso_U_22
_atom_site_aniso_U_33
_atom_site_aniso_U_23
_atom_site_aniso_U_13
_atom_site_aniso_U_12
Ru1 0.01592(7) 0.01769(8) 0.01358(7) 0.00135(5) 0.00409(5) 0.00014(5)
Cl1 0.0257(2) 0.0280(3) 0.0186(2) -0.00320(18) 0.00682(17) 0.00245(18)
P1 0.0181(2) 0.0198(2) 0.0153(2) 0.00011(18) 0.00413(16) 0.00302(17)
P2 0.0172(2) 0.0189(2) 0.0172(2) 0.00114(18) 0.00461(17) -0.00045(17)
C1 0.0403(12) 0.0403(14) 0.0320(11) 0.0139(10) 0.0260(10) 0.0107(10)
C2 0.0492(13) 0.0329(12) 0.0159(9) -0.0002(8) 0.0137(9) -0.0109(10)
C3 0.0275(10) 0.0456(14) 0.0195(9) 0.0129(9) 0.0029(8) -0.0037(9)
C4 0.0375(11) 0.0245(11) 0.0315(11) 0.0120(9) 0.0132(9) 0.0040(9)
C5 0.0455(13) 0.0281(12) 0.0263(10) 0.0030(9) 0.0111(9) -0.0145(10)
C6 0.0222(10) 0.0492(15) 0.0290(11) 0.0145(10) 0.0063(8) -0.0079(9)
C7 0.0186(8) 0.0273(10) 0.0177(8) -0.0007(7) 0.0042(7) 0.0037(7)
C8 0.0197(9) 0.0303(11) 0.0223(9) -0.0007(8) 0.0054(7) 0.0018(8)
C9 0.0254(10) 0.0380(12) 0.0275(10) -0.0087(9) 0.0053(8) -0.0031(9)
C10 0.0219(10) 0.0521(15) 0.0237(10) -0.0073(10) -0.0011(8) 0.0026(9)
C11 0.0238(10) 0.0464(14) 0.0230(10) 0.0020(9) 0.0013(8) 0.0107(9)
C12 0.0245(9) 0.0299(11) 0.0231(9) 0.0013(8) 0.0044(7) 0.0073(8)
C13 0.0257(9) 0.0220(10) 0.0204(9) 0.0015(7) 0.0089(7) 0.0040(7)
C14 0.0249(9) 0.0347(12) 0.0287(10) -0.0022(9) 0.0105(8) 0.0027(8)
C15 0.0327(11) 0.0414(14) 0.0386(12) -0.0019(10) 0.0185(10) 0.0091(10)
C16 0.0506(14) 0.0356(13) 0.0354(12) -0.0055(10) 0.0243(11) 0.0074(11)
C17 0.0485(14) 0.0350(13) 0.0323(12) -0.0133(10) 0.0111(10) -0.0013(11)
C18 0.0297(10) 0.0327(12) 0.0293(11) -0.0080(9) 0.0066(8) 0.0021(9)
C19 0.0296(10) 0.0270(11) 0.0256(10) 0.0074(8) 0.0074(8) 0.0042(8)
C20 0.0275(9) 0.0198(9) 0.0171(8) 0.0004(7) 0.0088(7) 0.0028(7)
C21 0.0248(9) 0.0205(9) 0.0215(9) 0.0013(7) 0.0081(7) -0.0021(7)
C22 0.0231(9) 0.0240(10) 0.0232(9) 0.0016(8) 0.0045(7) -0.0011(7)
C23 0.0294(10) 0.0268(11) 0.0256(10) 0.0035(8) 0.0029(8) 0.0011(8)
C24 0.0614(16) 0.0407(14) 0.0242(11) -0.0061(10) 0.0014(11) -0.0045(12)
C25 0.0178(8) 0.0250(10) 0.0212(9) -0.0020(8) 0.0045(7) -0.0014(7)
C26 0.0308(11) 0.0315(12) 0.0438(13) 0.0052(10) 0.0200(10) 0.0009(9)
C27 0.0323(12) 0.0435(15) 0.0547(15) -0.0018(12) 0.0271(11) -0.0034(10)
C28 0.0211(9) 0.0447(14) 0.0416(13) -0.0139(11) 0.0078(9) 0.0035(9)
C29 0.0274(10) 0.0335(12) 0.0276(10) -0.0047(9) 0.0001(8) 0.0084(9)
C30 0.0263(10) 0.0296(11) 0.0226(9) 0.0010(8) 0.0058(8) 0.0037(8)
P3 0.0280(3) 0.0225(3) 0.0373(3) -0.0026(2) 0.0118(2) -0.0010(2)
F1 0.0828(13) 0.0680(12) 0.0368(9) 0.0021(8) -0.0070(8) -0.0100(10)
F2 0.0354(8) 0.0490(10) 0.1403(19) 0.0057(11) 0.0384(10) 0.0062(7)
F3 0.1006(15) 0.0884(15) 0.0497(10) -0.0313(10) 0.0319(10) -0.0376(12)
F4 0.0328(7) 0.0508(10) 0.0773(11) 0.0009(8) 0.0249(8) 0.0032(7)
F5 0.0642(11) 0.0226(8) 0.1143(16) 0.0101(9) 0.0404(11) 0.0046(7)
F6 0.0520(9) 0.0317(8) 0.0598(10) 0.0085(7) 0.0200(7) 0.0006(6)

loop_
_atom_type_symbol
_atom_type_description
_atom_type_scat_dispersion_real
_atom_type_scat_dispersion_imag
_atom_type_scat_source
C C 0.0033 0.0016 'International Tables Vol C Tables 4.2.6.8 and 6.1.1.4'
H H 0.0000 0.0000 'International Tables Vol C Tables 4.2.6.8 and 6.1.1.4'
F F 0.0171 0.0103 'International Tables Vol C Tables 4.2.6.8 and 6.1.1.4'
P P 0.1023 0.0942 'International Tables Vol C Tables 4.2.6.8 and 6.1.1.4'
Cl Cl 0.1484 0.1585 'International Tables Vol C Tables 4.2.6.8 and 6.1.1.4'
Ru Ru -1.2594 0.8363 'International Tables Vol C Tables 4.2.6.8 and 6.1.1.4'

loop_
_geom_angle_atom_site_label_1
_geom_angle_atom_site_label_2
_geom_angle_atom_site_label_3
_geom_angle
C1 Ru1 C2 37.15(9)
C1 Ru1 C3 66.34(8)
C2 Ru1 C3 37.13(9)
C1 Ru1 C4 77.75(8)
C2 Ru1 C4 66.04(9)
C3 Ru1 C4 35.98(9)
C1 Ru1 C5 65.59(9)
C2 Ru1 C5 78.01(8)
C3 Ru1 C5 65.33(8)
C4 Ru1 C5 36.53(8)
C1 Ru1 C6 36.84(9)
C2 Ru1 C6 66.38(8)
C3 Ru1 C6 77.29(8)
C4 Ru1 C6 65.09(8)
C5 Ru1 C6 35.70(9)
C1 Ru1 P2 128.16(7)
C2 Ru1 P2 98.50(6)
C3 Ru1 P2 92.68(6)
C4 Ru1 P2 113.03(6)
C5 Ru1 P2 148.27(6)
C6 Ru1 P2 164.51(6)
C1 Ru1 P1 91.94(6)
C2 Ru1 P1 112.00(7)
C3 Ru1 P1 147.83(7)
C4 Ru1 P1 164.65(6)
C5 Ru1 P1 128.60(6)
C6 Ru1 P1 99.87(6)
P2 Ru1 P1 82.275(18)
C1 Ru1 Cl1 148.68(7)
C2 Ru1 Cl1 159.53(7)
C3 Ru1 Cl1 122.60(6)
C4 Ru1 Cl1 94.49(6)
C5 Ru1 Cl1 90.02(6)
C6 Ru1 Cl1 112.38(6)
P2 Ru1 Cl1 82.928(17)
P1 Ru1 Cl1 88.457(17)
C7 P1 C13 104.85(9)
C7 P1 C20 107.89(9)
C13 P1 C20 101.50(9)
C7 P1 Ru1 117.67(7)
C13 P1 Ru1 113.68(6)
C20 P1 Ru1 109.88(6)
C22 P2 C21 101.67(9)
C22 P2 C25 103.61(9)
C21 P2 C25 106.99(9)
C22 P2 Ru1 114.37(7)
C21 P2 Ru1 110.30(6)
C25 P2 Ru1 118.34(7)
C2 C1 C6 120.8(2)
C2 C1 Ru1 71.45(12)
C6 C1 Ru1 74.26(12)
C1 C2 C3 119.3(2)
C1 C2 Ru1 71.40(12)
C3 C2 Ru1 72.93(12)
C4 C3 C2 120.0(2)
C4 C3 Ru1 72.35(12)
C2 C3 Ru1 69.94(12)
C3 C4 C5 120.2(2)
C3 C4 Ru1 71.68(12)
C5 C4 Ru1 71.91(12)
C6 C5 C4 120.7(2)
C6 C5 Ru1 72.83(13)
C4 C5 Ru1 71.57(12)
C5 C6 C1 119.0(2)
C5 C6 Ru1 71.48(12)
C1 C6 Ru1 68.90(11)
C8 C7 C12 119.06(18)
C8 C7 P1 119.67(15)
C12 C7 P1 121.22(15)
C7 C8 C9 120.29(19)
C10 C9 C8 119.9(2)
C9 C10 C11 120.2(2)
C12 C11 C10 120.3(2)
C11 C12 C7 120.2(2)
C14 C13 C18 118.75(19)
C14 C13 P1 123.43(16)
C18 C13 P1 117.73(15)
C13 C14 C15 120.5(2)
C16 C15 C14 120.2(2)
C15 C16 C17 120.0(2)
C16 C17 C18 120.2(2)
C17 C18 C13 120.4(2)
C21 C20 C19 122.07(18)
C21 C20 P1 115.68(15)
C19 C20 P1 121.99(14)
C20 C21 P2 119.74(15)
C23 C22 P2 174.55(19)
C22 C23 C24 177.9(2)
C26 C25 C30 119.43(18)
C26 C25 P2 120.89(16)
C30 C25 P2 119.65(14)
C25 C26 C27 119.9(2)
C28 C27 C26 120.4(2)
C27 C28 C29 120.3(2)
C28 C29 C30 120.0(2)
C29 C30 C25 120.04(19)
F2 P3 F1 91.87(12)
F2 P3 F5 92.05(9)
F1 P3 F5 91.91(11)
F2 P3 F6 90.76(9)
F1 P3 F6 89.63(10)
F5 P3 F6 176.75(10)
F2 P3 F3 90.88(12)
F1 P3 F3 176.97(12)
F5 P3 F3 89.25(12)
F6 P3 F3 89.07(10)
F2 P3 F4 179.42(12)
F1 P3 F4 88.68(10)
F5 P3 F4 88.10(9)
F6 P3 F4 89.07(8)
F3 P3 F4 88.56(11)

loop_
_geom_bond_atom_site_label_1
_geom_bond_atom_site_label_2
_geom_bond_distance
Ru1 C1 2.212(2)
Ru1 C2 2.212(2)
Ru1 C3 2.252(2)
Ru1 C4 2.260(2)
Ru1 C5 2.265(2)
Ru1 C6 2.282(2)
Ru1 P2 2.2919(5)
Ru1 P1 2.3202(5)
Ru1 Cl1 2.4002(5)
P1 C7 1.8249(19)
P1 C13 1.8340(19)
P1 C20 1.847(2)
P2 C22 1.757(2)
P2 C21 1.806(2)
P2 C25 1.8184(19)
C1 C2 1.409(3)
C1 C6 1.422(4)
C2 C3 1.422(3)
C3 C4 1.393(3)
C4 C5 1.418(3)
C5 C6 1.394(3)
C7 C8 1.390(3)
C7 C12 1.405(3)
C8 C9 1.400(3)
C9 C10 1.383(3)
C10 C11 1.386(4)
C11 C12 1.385(3)
C13 C14 1.391(3)
C13 C18 1.400(3)
C14 C15 1.393(3)
C15 C16 1.379(4)
C16 C17 1.384(4)
C17 C18 1.390(3)
C19 C20 1.506(3)
C20 C21 1.336(3)
C22 C23 1.197(3)
C23 C24 1.463(3)
C25 C26 1.390(3)
C25 C30 1.396(3)
C26 C27 1.394(3)
C27 C28 1.371(4)
C28 C29 1.386(3)
C29 C30 1.390(3)
P3 F2 1.5811(16)
P3 F1 1.5836(17)
P3 F5 1.5839(16)
P3 F6 1.5946(16)
P3 F3 1.5976(19)
P3 F4 1.6137(15)
